data_7242481
loop_
_publ_author_name
'Wu, Chao'
'Lin, Lin'
'Wu, Tianhui'
'Huang, Zhipeng'
'Zhang, Chi'

_publ_section_title
;
 Deep-ultraviolet transparent alkali metal--rare earth metal sulfate
 NaY(SO4)2&#x00B7;H2O as a nonlinear optical crystal: synthesis and
 characterization
;
_journal_issue 16
_journal_name_full CrystEngComm
_journal_page_first 2945
_journal_page_last 2951
_journal_paper_doi 10.1039/D1CE00226K
_journal_volume 23
_journal_year 2021
_chemical_formula_sum 'H6 Na3 O27 S6 Y3'
_chemical_formula_weight 966.11
_space_group_crystal_system trigonal
_space_group_IT_number 152
_space_group_name_Hall 'P 31 2"'
_space_group_name_H-M_alt 'P 31 2 1'
_atom_sites_solution_hydrogens difmap
_audit_creation_method SHELXL-2017/1
_audit_update_record
;
2021-03-13 deposited with the CCDC.	2021-03-16 downloaded from the CCDC.
;
_cell_angle_alpha 90
_cell_angle_beta 90
_cell_angle_gamma 120
_cell_formula_units_Z 1
_cell_length_a 6.8191(3)
_cell_length_b 6.8191(3)
_cell_length_c 12.7035(11)
_cell_measurement_reflns_used 5183
_cell_measurement_temperature 293(2)
_cell_measurement_theta_max 27.1252
_cell_measurement_theta_min 3.4500
_cell_volume 511.57(5)
_computing_cell_refinement 'Bruker SAINT'
_computing_data_collection 'Bruker APEX3'
_computing_data_reduction 'Bruker SAINT'
_computing_molecular_graphics 'Bruker SHELXTL'
_computing_publication_material 'Bruker SHELXTL'
_computing_structure_refinement 'SHELXL-2017/1 (Sheldrick, 2017)'
_computing_structure_solution 'SHELXL-2017/1 (Sheldrick, 2017)'
_diffrn_ambient_temperature 293(2)
_diffrn_detector_area_resol_mean 10.4167
_diffrn_measured_fraction_theta_full 1.000
_diffrn_measured_fraction_theta_max 0.998
_diffrn_measurement_device_type 'Bruker APEX-III CMOS'
_diffrn_measurement_method 'w scans'
_diffrn_radiation_type MoK\a
_diffrn_radiation_wavelength 0.71073
_diffrn_reflns_av_R_equivalents 0.0277
_diffrn_reflns_av_unetI/netI 0.0245
_diffrn_reflns_Laue_measured_fraction_full 1.000
_diffrn_reflns_Laue_measured_fraction_max 0.998
_diffrn_reflns_limit_h_max 6
_diffrn_reflns_limit_h_min -8
_diffrn_reflns_limit_k_max 8
_diffrn_reflns_limit_k_min -8
_diffrn_reflns_limit_l_max 16
_diffrn_reflns_limit_l_min -16
_diffrn_reflns_number 5660
_diffrn_reflns_point_group_measured_fraction_full 0.979
_diffrn_reflns_point_group_measured_fraction_max 0.979
_diffrn_reflns_theta_full 25.242
_diffrn_reflns_theta_max 27.124
_diffrn_reflns_theta_min 3.450
_exptl_absorpt_coefficient_mu 9.250
_exptl_absorpt_correction_T_max 0.7455
_exptl_absorpt_correction_T_min 0.4703
_exptl_absorpt_correction_type multi-scan
_exptl_absorpt_process_details
;
 SADABS 2016/2: Krause, L., Herbst-Irmer, R., Sheldrick G.M. & Stalke D.,
 J. Appl. Cryst. 48 (2015) 3-10
;
_exptl_crystal_colour colourless
_exptl_crystal_density_diffrn 3.136
_exptl_crystal_description block
_exptl_crystal_F_000 468
_exptl_crystal_size_max 0.16
_exptl_crystal_size_mid 0.13
_exptl_crystal_size_min 0.10
_refine_diff_density_max 0.251
_refine_diff_density_min -0.450
_refine_diff_density_rms 0.099
_refine_ls_abs_structure_details
;
 Flack x determined using 254 quotients [(I+)-(I-)]/[(I+)+(I-)]
 (Parsons, Flack and Wagner, Acta Cryst. B69 (2013) 249-259).
;
_refine_ls_abs_structure_Flack 0.001(5)
_refine_ls_extinction_method none
_refine_ls_goodness_of_fit_ref 1.061
_refine_ls_hydrogen_treatment constr
_refine_ls_matrix_type full
_refine_ls_number_parameters 61
_refine_ls_number_reflns 746
_refine_ls_number_restraints 0
_refine_ls_restrained_S_all 1.061
_refine_ls_R_factor_all 0.0170
_refine_ls_R_factor_gt 0.0157
_refine_ls_shift/su_max 0.000
_refine_ls_shift/su_mean 0.000
_refine_ls_structure_factor_coef Fsqd
_refine_ls_weighting_details 'w=1/[\s^2^(Fo^2^)+(0.0145P)^2^+0.1933P] where P=(Fo^2^+2Fc^2^)/3'
_refine_ls_weighting_scheme calc
_refine_ls_wR_factor_gt 0.0385
_refine_ls_wR_factor_ref 0.0389
_reflns_Friedel_coverage 0.584
_reflns_Friedel_fraction_full 0.944
_reflns_Friedel_fraction_max 0.948
_reflns_number_gt 720
_reflns_number_total 746
_reflns_threshold_expression 'I > 2\s(I)'
_cod_data_source_file d1ce00226k2.cif
_cod_data_source_block 1
_cod_depositor_comments 'Adding full bibliography for 7242481.cif.'
_cod_original_cell_volume 511.57(6)
_cod_database_code 7242481
_shelx_shelxl_version_number 2017/1
_shelx_space_group_comment
;
The symmetry employed for this shelxl refinement is uniquely defined
by the following loop, which should always be used as a source of
symmetry information in preference to the above space-group names.
They are only intended as comments.
;
_shelx_estimated_absorpt_t_min 0.4703
_shelx_estimated_absorpt_t_max 0.7455

loop_
_space_group_symop_operation_xyz
'x, y, z'
'-y, x-y, z+1/3'
'-x+y, -x, z+2/3'
'y, x, -z'
'-x, -x+y, -z+1/3'
'x-y, -y, -z+2/3'

loop_
_atom_site_label
_atom_site_type_symbol
_atom_site_fract_x
_atom_site_fract_y
_atom_site_fract_z
_atom_site_U_iso_or_equiv
_atom_site_adp_type
_atom_site_occupancy
_atom_site_site_symmetry_order
_atom_site_calc_flag
_atom_site_refinement_flags_posn
_atom_site_refinement_flags_adp
_atom_site_refinement_flags_occupancy
_atom_site_disorder_assembly
_atom_site_disorder_group
Y1 Y 0.56326(6) 0.000000 -0.166667 0.00836(12) Uani 1 2 d S T P . .
S1 S 0.55720(14) 0.01405(14) 0.07410(5) 0.00821(17) Uani 1 1 d . . . . .
O1 O 0.6153(4) -0.1250(4) 0.00545(16) 0.0141(5) Uani 1 1 d . . . . .
O1W O 0.9132(7) 0.000000 -0.166667 0.0373(12) Uani 1 2 d S T P . .
H1 H 1.003095 0.093795 -0.200525 0.056 Uiso 1 1 d R U . . .
O2 O 0.7568(4) 0.1734(4) 0.13512(17) 0.0137(5) Uani 1 1 d . . . . .
O3 O 0.4845(4) 0.1330(4) 0.00101(14) 0.0138(5) Uani 1 1 d . . . . .
O4 O 0.3784(4) -0.1280(4) 0.14850(17) 0.0146(6) Uani 1 1 d . . . . .
Na1 Na 0.4711(3) 0.4711(3) 0.000000 0.0176(4) Uani 1 2 d S T P . .

loop_
_atom_site_aniso_label
_atom_site_aniso_U_11
_atom_site_aniso_U_22
_atom_site_aniso_U_33
_atom_site_aniso_U_23
_atom_site_aniso_U_13
_atom_site_aniso_U_12
Y1 0.00892(18) 0.0079(3) 0.00795(19) 0.00023(18) 0.00012(9) 0.00394(14)
S1 0.0083(4) 0.0073(4) 0.0076(3) 0.0000(3) -0.0001(3) 0.0029(3)
O1 0.0182(13) 0.0145(12) 0.0126(10) -0.0031(9) 0.0003(9) 0.0104(11)
O1W 0.0205(17) 0.021(3) 0.071(3) 0.020(2) 0.0098(12) 0.0105(14)
O2 0.0091(13) 0.0128(12) 0.0155(11) -0.0044(9) -0.0054(9) 0.0028(10)
O3 0.0180(14) 0.0137(13) 0.0116(11) 0.0009(9) -0.0022(9) 0.0093(11)
O4 0.0142(11) 0.0121(14) 0.0126(9) 0.0015(9) 0.0039(9) 0.0029(10)
Na1 0.0184(7) 0.0184(7) 0.0208(9) 0.0010(4) -0.0010(4) 0.0129(9)

loop_
_atom_type_symbol
_atom_type_description
_atom_type_scat_dispersion_real
_atom_type_scat_dispersion_imag
_atom_type_scat_source
H H 0.0000 0.0000 'International Tables Vol C Tables 4.2.6.8 and 6.1.1.4'
Na Na 0.0362 0.0249 'International Tables Vol C Tables 4.2.6.8 and 6.1.1.4'
O O 0.0106 0.0060 'International Tables Vol C Tables 4.2.6.8 and 6.1.1.4'
S S 0.1246 0.1234 'International Tables Vol C Tables 4.2.6.8 and 6.1.1.4'
Y Y -2.7962 3.5667 'International Tables Vol C Tables 4.2.6.8 and 6.1.1.4'

loop_
_geom_angle_atom_site_label_1
_geom_angle_atom_site_label_2
_geom_angle_atom_site_label_3
_geom_angle
_geom_angle_site_symmetry_1
_geom_angle_site_symmetry_3
_geom_angle_publ_flag
O2 Y1 O2 78.37(11) 3_664 4_545 ?
O2 Y1 O1W 140.81(6) 3_664 . ?
O2 Y1 O1W 140.82(6) 4_545 . ?
O2 Y1 O4 144.79(9) 3_664 3_654 ?
O2 Y1 O4 73.25(8) 4_545 3_654 ?
O1W Y1 O4 70.05(6) . 3_654 ?
O2 Y1 O4 73.25(8) 3_664 4_655 ?
O2 Y1 O4 144.79(9) 4_545 4_655 ?
O1W Y1 O4 70.05(6) . 4_655 ?
O4 Y1 O4 140.11(13) 3_654 4_655 ?
O2 Y1 O1 84.94(8) 3_664 6_554 ?
O2 Y1 O1 125.83(7) 4_545 6_554 ?
O1W Y1 O1 71.30(5) . 6_554 ?
O4 Y1 O1 95.00(8) 3_654 6_554 ?
O4 Y1 O1 72.18(7) 4_655 6_554 ?
O2 Y1 O1 125.83(7) 3_664 . ?
O2 Y1 O1 84.94(8) 4_545 . ?
O1W Y1 O1 71.30(5) . . ?
O4 Y1 O1 72.18(7) 3_654 . ?
O4 Y1 O1 95.00(8) 4_655 . ?
O1 Y1 O1 142.59(11) 6_554 . ?
O2 Y1 O3 69.09(7) 3_664 . ?
O2 Y1 O3 74.75(8) 4_545 . ?
O1W Y1 O3 113.57(6) . . ?
O4 Y1 O3 121.06(8) 3_654 . ?
O4 Y1 O3 75.93(8) 4_655 . ?
O1 Y1 O3 143.51(7) 6_554 . ?
O1 Y1 O3 56.81(7) . . ?
O2 Y1 O3 74.75(8) 3_664 6_554 ?
O2 Y1 O3 69.09(7) 4_545 6_554 ?
O1W Y1 O3 113.57(6) . 6_554 ?
O4 Y1 O3 75.93(8) 3_654 6_554 ?
O4 Y1 O3 121.06(8) 4_655 6_554 ?
O1 Y1 O3 56.81(7) 6_554 6_554 ?
O1 Y1 O3 143.51(7) . 6_554 ?
O3 Y1 O3 132.86(11) . 6_554 ?
O2 Y1 S1 79.87(6) 3_664 6_554 ?
O2 Y1 S1 97.50(6) 4_545 6_554 ?
O1W Y1 S1 91.670(17) . 6_554 ?
O4 Y1 S1 83.58(6) 3_654 6_554 ?
O4 Y1 S1 97.57(5) 4_655 6_554 ?
O1 Y1 S1 28.46(5) 6_554 6_554 ?
O1 Y1 S1 153.88(5) . 6_554 ?
O3 Y1 S1 148.90(5) . 6_554 ?
O3 Y1 S1 28.41(5) 6_554 6_554 ?
O2 Y1 S1 97.51(6) 3_664 . ?
O2 Y1 S1 79.88(6) 4_545 . ?
O1W Y1 S1 91.670(17) . . ?
O4 Y1 S1 97.57(5) 3_654 . ?
O4 Y1 S1 83.57(6) 4_655 . ?
O1 Y1 S1 153.88(5) 6_554 . ?
O1 Y1 S1 28.46(5) . . ?
O3 Y1 S1 28.41(5) . . ?
O3 Y1 S1 148.90(5) 6_554 . ?
S1 Y1 S1 176.66(3) 6_554 . ?
O2 Y1 Na1 143.36(6) 3_664 1_545 ?
O2 Y1 Na1 70.03(6) 4_545 1_545 ?
O1W Y1 Na1 72.70(2) . 1_545 ?
O4 Y1 Na1 37.94(5) 3_654 1_545 ?
O4 Y1 Na1 125.86(6) 4_655 1_545 ?
O1 Y1 Na1 128.67(6) 6_554 1_545 ?
O1 Y1 Na1 35.36(5) . 1_545 ?
O3 Y1 Na1 84.76(5) . 1_545 ?
O3 Y1 Na1 109.21(6) 6_554 1_545 ?
S1 Y1 Na1 121.50(2) 6_554 1_545 ?
S1 Y1 Na1 59.653(18) . 1_545 ?
O4 S1 O2 107.86(13) . . ?
O4 S1 O3 111.94(15) . . ?
O2 S1 O3 111.59(14) . . ?
O4 S1 O1 110.98(14) . . ?
O2 S1 O1 109.82(14) . . ?
O3 S1 O1 104.65(12) . . ?
O4 S1 Y1 130.17(10) . . ?
O2 S1 Y1 121.92(10) . . ?
O3 S1 Y1 53.17(8) . . ?
O1 S1 Y1 51.64(9) . . ?
O4 S1 Na1 46.99(9) . 2_655 ?
O2 S1 Na1 60.88(9) . 2_655 ?
O3 S1 Na1 127.94(9) . 2_655 ?
O1 S1 Na1 126.88(9) . 2_655 ?
Y1 S1 Na1 176.88(3) . 2_655 ?
S1 O1 Na1 131.26(13) . 1_545 ?
S1 O1 Y1 99.91(11) . . ?
Na1 O1 Y1 108.98(8) 1_545 . ?
Y1 O1W H1 112.7 . . ?
Y1 O1W H1 112.701(1) . 6_554 ?
H1 O1W H1 134.6 . 6_554 ?
S1 O2 Y1 142.45(14) . 2_655 ?
S1 O2 Na1 92.71(11) . 2_655 ?
Y1 O2 Na1 104.17(8) 2_655 2_655 ?
S1 O3 Na1 137.06(13) . . ?
S1 O3 Y1 98.41(11) . . ?
Na1 O3 Y1 118.42(8) . . ?
S1 O4 Y1 145.25(14) . 2_545 ?
S1 O4 Na1 108.09(13) . 2_655 ?
Y1 O4 Na1 106.66(9) 2_545 2_655 ?
O3 Na1 O3 123.85(16) . 4 ?
O3 Na1 O1 157.37(12) . 1_565 ?
O3 Na1 O1 78.72(8) 4 1_565 ?
O3 Na1 O1 78.72(8) . 4_655 ?
O3 Na1 O1 157.37(12) 4 4_655 ?
O1 Na1 O1 78.80(12) 1_565 4_655 ?
O3 Na1 O4 80.87(8) . 5_665 ?
O3 Na1 O4 112.18(7) 4 5_665 ?
O1 Na1 O4 89.01(9) 1_565 5_665 ?
O1 Na1 O4 69.99(8) 4_655 5_665 ?
O3 Na1 O4 112.18(7) . 3_664 ?
O3 Na1 O4 80.87(8) 4 3_664 ?
O1 Na1 O4 69.99(8) 1_565 3_664 ?
O1 Na1 O4 89.01(9) 4_655 3_664 ?
O4 Na1 O4 153.10(14) 5_665 3_664 ?
O3 Na1 O2 62.24(7) . 3_664 ?
O3 Na1 O2 98.71(8) 4 3_664 ?
O1 Na1 O2 120.55(7) 1_565 3_664 ?
O1 Na1 O2 90.45(7) 4_655 3_664 ?
O4 Na1 O2 141.27(7) 5_665 3_664 ?
O4 Na1 O2 51.33(7) 3_664 3_664 ?
O3 Na1 O2 98.71(8) . 5_665 ?
O3 Na1 O2 62.24(7) 4 5_665 ?
O1 Na1 O2 90.45(7) 1_565 5_665 ?
O1 Na1 O2 120.55(7) 4_655 5_665 ?
O4 Na1 O2 51.33(7) 5_665 5_665 ?
O4 Na1 O2 141.27(7) 3_664 5_665 ?
O2 Na1 O2 140.98(12) 3_664 5_665 ?
O3 Na1 S1 87.85(5) . 3_664 ?
O3 Na1 S1 89.77(5) 4 3_664 ?
O1 Na1 S1 94.51(6) 1_565 3_664 ?
O1 Na1 S1 89.40(6) 4_655 3_664 ?
O4 Na1 S1 158.02(7) 5_665 3_664 ?
O4 Na1 S1 24.93(6) 3_664 3_664 ?
O2 Na1 S1 26.41(4) 3_664 3_664 ?
O2 Na1 S1 150.02(7) 5_665 3_664 ?
O3 Na1 S1 89.77(5) . 5_665 ?
O3 Na1 S1 87.85(5) 4 5_665 ?
O1 Na1 S1 89.40(6) 1_565 5_665 ?
O1 Na1 S1 94.51(6) 4_655 5_665 ?
O4 Na1 S1 24.93(6) 5_665 5_665 ?
O4 Na1 S1 158.02(7) 3_664 5_665 ?
O2 Na1 S1 150.02(7) 3_664 5_665 ?
O2 Na1 S1 26.41(4) 5_665 5_665 ?
S1 Na1 S1 174.95(7) 3_664 5_665 ?
O3 Na1 Y1 70.94(6) . 2_655 ?
O3 Na1 Y1 146.19(5) 4 2_655 ?
O1 Na1 Y1 89.11(7) 1_565 2_655 ?
O1 Na1 Y1 35.66(5) 4_655 2_655 ?
O4 Na1 Y1 35.40(6) 5_665 2_655 ?
O4 Na1 Y1 124.47(8) 3_664 2_655 ?
O2 Na1 Y1 114.51(5) 3_664 2_655 ?
O2 Na1 Y1 86.73(4) 5_665 2_655 ?
S1 Na1 Y1 122.84(3) 3_664 2_655 ?
S1 Na1 Y1 60.329(18) 5_665 2_655 ?
O3 Na1 Y1 146.19(5) . 1_565 ?
O3 Na1 Y1 70.94(6) 4 1_565 ?
O1 Na1 Y1 35.66(5) 1_565 1_565 ?
O1 Na1 Y1 89.11(7) 4_655 1_565 ?
O4 Na1 Y1 124.47(8) 5_665 1_565 ?
O4 Na1 Y1 35.40(6) 3_664 1_565 ?
O2 Na1 Y1 86.73(4) 3_664 1_565 ?
O2 Na1 Y1 114.51(5) 5_665 1_565 ?
S1 Na1 Y1 60.329(18) 3_664 1_565 ?
S1 Na1 Y1 122.84(3) 5_665 1_565 ?
Y1 Na1 Y1 115.21(5) 2_655 1_565 ?

loop_
_geom_bond_atom_site_label_1
_geom_bond_atom_site_label_2
_geom_bond_distance
_geom_bond_site_symmetry_2
_geom_bond_publ_flag
Y1 O2 2.360(2) 3_664 ?
Y1 O2 2.360(2) 4_545 ?
Y1 O1W 2.386(4) . ?
Y1 O4 2.390(3) 3_654 ?
Y1 O4 2.390(3) 4_655 ?
Y1 O1 2.436(2) 6_554 ?
Y1 O1 2.436(2) . ?
Y1 O3 2.477(2) . ?
Y1 O3 2.477(2) 6_554 ?
Y1 S1 3.0611(7) 6_554 ?
Y1 S1 3.0611(7) . ?
Y1 Na1 3.9519(10) 1_545 ?
S1 O4 1.462(2) . ?
S1 O2 1.468(2) . ?
S1 O3 1.472(2) . ?
S1 O1 1.481(2) . ?
S1 Na1 3.2974(7) 2_655 ?
O1 Na1 2.418(3) 1_545 ?
O1W H1 0.7602 . ?
O1W H1 0.7602 6_554 ?
O2 Na1 2.884(2) 2_655 ?
O3 Na1 2.353(3) . ?
O4 Na1 2.536(2) 2_655 ?

loop_
_geom_torsion_atom_site_label_1
_geom_torsion_atom_site_label_2
_geom_torsion_atom_site_label_3
_geom_torsion_atom_site_label_4
_geom_torsion
_geom_torsion_site_symmetry_1
_geom_torsion_site_symmetry_2
_geom_torsion_site_symmetry_3
_geom_torsion_site_symmetry_4
_geom_torsion_publ_flag
O4 S1 O1 Na1 -1.1(2) . . . 1_545 ?
O2 S1 O1 Na1 118.11(17) . . . 1_545 ?
O3 S1 O1 Na1 -121.99(16) . . . 1_545 ?
Y1 S1 O1 Na1 -126.3(2) . . . 1_545 ?
Na1 S1 O1 Na1 50.2(2) 2_655 . . 1_545 ?
O4 S1 O1 Y1 125.27(12) . . . . ?
O2 S1 O1 Y1 -115.56(12) . . . . ?
O3 S1 O1 Y1 4.34(16) . . . . ?
Na1 S1 O1 Y1 176.54(5) 2_655 . . . ?
O4 S1 O2 Y1 -118.5(2) . . . 2_655 ?
O3 S1 O2 Y1 4.8(3) . . . 2_655 ?
O1 S1 O2 Y1 120.4(2) . . . 2_655 ?
Y1 S1 O2 Y1 64.0(2) . . . 2_655 ?
Na1 S1 O2 Y1 -117.6(2) 2_655 . . 2_655 ?
O4 S1 O2 Na1 -0.91(15) . . . 2_655 ?
O3 S1 O2 Na1 122.44(11) . . . 2_655 ?
O1 S1 O2 Na1 -121.97(11) . . . 2_655 ?
Y1 S1 O2 Na1 -178.41(5) . . . 2_655 ?
O4 S1 O3 Na1 85.6(2) . . . . ?
O2 S1 O3 Na1 -35.4(3) . . . . ?
O1 S1 O3 Na1 -154.14(19) . . . . ?
Y1 S1 O3 Na1 -149.9(3) . . . . ?
Na1 S1 O3 Na1 33.8(3) 2_655 . . . ?
O4 S1 O3 Y1 -124.55(12) . . . . ?
O2 S1 O3 Y1 114.45(13) . . . . ?
O1 S1 O3 Y1 -4.26(16) . . . . ?
Na1 S1 O3 Y1 -176.34(4) 2_655 . . . ?
O2 S1 O4 Y1 -178.0(2) . . . 2_545 ?
O3 S1 O4 Y1 58.9(3) . . . 2_545 ?
O1 S1 O4 Y1 -57.7(3) . . . 2_545 ?
Y1 S1 O4 Y1 -0.8(3) . . . 2_545 ?
Na1 S1 O4 Y1 -179.1(3) 2_655 . . 2_545 ?
O2 S1 O4 Na1 1.08(18) . . . 2_655 ?
O3 S1 O4 Na1 -122.06(13) . . . 2_655 ?
O1 S1 O4 Na1 121.42(13) . . . 2_655 ?
Y1 S1 O4 Na1 178.31(5) . . . 2_655 ?
